data_7006574
loop_
_publ_author_name
'Christensen, Aase'
'Mayer, Christoph'
'Jensen, Frank'
'Bond, Andrew D.'
'McKenzie, Christine J.'

_publ_section_title
;
 Controlled formation and topologies of thiophenolate-based
 macrocycles: rings, cylinders and bowls.
;
_journal_issue 1
_journal_name_full 'Dalton transactions (Cambridge, England : 2003)'
_journal_page_first 108
_journal_page_last 120
_journal_paper_doi 10.1039/b512068c
_journal_year 2006
_chemical_formula_moiety
;
C30 H38 N4 Ni2 S2 2+, 2(Cl O4 -), 0.5(C3 H7 N O), 0.5(C H4 O)
;
_chemical_formula_sum 'C32 H43.5 Cl2 N4.5 Ni2 O9 S2'
_chemical_formula_weight 887.65
_space_group_IT_number 2
_symmetry_cell_setting triclinic
_symmetry_space_group_name_Hall '-P 1'
_symmetry_space_group_name_H-M 'P -1'
_atom_sites_solution_hydrogens geom
_atom_sites_solution_primary direct
_atom_sites_solution_secondary difmap
_cell_angle_alpha 102.565(4)
_cell_angle_beta 100.972(4)
_cell_angle_gamma 117.638(4)
_cell_formula_units_Z 2
_cell_length_a 12.373(2)
_cell_length_b 13.331(2)
_cell_length_c 15.212(3)
_cell_measurement_reflns_used 5140
_cell_measurement_temperature 180(2)
_cell_measurement_theta_max 25.64
_cell_measurement_theta_min 2.72
_cell_volume 2042.8(6)
_computing_cell_refinement 'SAINT v.7.06a (Bruker, 2003)'
_computing_data_collection 'APEX2 v.1.0-8 (Bruker-Nonius, 2003)'
_computing_data_reduction 'SAINT v.7.06a (Bruker, 2003)'
_computing_molecular_graphics 'SHELXTL v.6.10 (Sheldrick, 2000)'
_computing_publication_material 'SHELXTL v.6.10 (Sheldrick, 2000)'
_computing_structure_refinement 'SHELXTL v.6.10 (Sheldrick, 2000)'
_computing_structure_solution 'SHELXTL v.6.10 (Sheldrick, 2000)'
_diffrn_ambient_temperature 180(2)
_diffrn_measured_fraction_theta_full 0.986
_diffrn_measured_fraction_theta_max 0.986
_diffrn_measurement_device_type 'Bruker-Nonius X8APEX-II CCD'
_diffrn_measurement_method 'thin-slice \w and \f scans'
_diffrn_radiation_monochromator graphite
_diffrn_radiation_source 'fine-focus sealed tube'
_diffrn_radiation_type MoK\a
_diffrn_radiation_wavelength 0.71073
_diffrn_reflns_av_R_equivalents 0.0418
_diffrn_reflns_av_sigmaI/netI 0.0590
_diffrn_reflns_limit_h_max 14
_diffrn_reflns_limit_h_min -14
_diffrn_reflns_limit_k_max 15
_diffrn_reflns_limit_k_min -12
_diffrn_reflns_limit_l_max 17
_diffrn_reflns_limit_l_min -18
_diffrn_reflns_number 17012
_diffrn_reflns_theta_full 25.03
_diffrn_reflns_theta_max 25.03
_diffrn_reflns_theta_min 3.69
_diffrn_standards_number 0
_exptl_absorpt_coefficient_mu 1.208
_exptl_absorpt_correction_T_max 0.976
_exptl_absorpt_correction_T_min 0.538
_exptl_absorpt_correction_type multi-scan
_exptl_absorpt_process_details
;
SADABS v.2.10 (Sheldrick, 2003)
Ratio of minimum to maximum apparent transmission: 0.551574
;
_exptl_crystal_colour red
_exptl_crystal_density_diffrn 1.443
_exptl_crystal_density_method 'not measured'
_exptl_crystal_description plate
_exptl_crystal_F_000 922
_exptl_crystal_size_max 0.25
_exptl_crystal_size_mid 0.12
_exptl_crystal_size_min 0.02
_refine_diff_density_max 2.100
_refine_diff_density_min -0.877
_refine_diff_density_rms 0.142
_refine_ls_extinction_method none
_refine_ls_goodness_of_fit_ref 1.041
_refine_ls_hydrogen_treatment constr
_refine_ls_matrix_type full
_refine_ls_number_parameters 462
_refine_ls_number_reflns 7118
_refine_ls_number_restraints 23
_refine_ls_restrained_S_all 1.045
_refine_ls_R_factor_all 0.1042
_refine_ls_R_factor_gt 0.0760
_refine_ls_shift/su_max 0.000
_refine_ls_shift/su_mean 0.000
_refine_ls_structure_factor_coef Fsqd
_refine_ls_weighting_details 'calc w=1/[\s^2^(Fo^2^)+(0.1443P)^2^+4.8208P] where P=(Fo^2^+2Fc^2^)/3'
_refine_ls_weighting_scheme calc
_refine_ls_wR_factor_gt 0.2101
_refine_ls_wR_factor_ref 0.2342
_reflns_number_gt 5053
_reflns_number_total 7118
_reflns_threshold_expression I>2\s(I)
_cod_data_source_file b512068c.txt
_cod_data_source_block 3
_cod_original_formula_sum 'C32 H43.50 Cl2 N4.50 Ni2 O9 S2'
_cod_database_code 7006574

loop_
_symmetry_equiv_pos_as_xyz
'x, y, z'
'-x, -y, -z'

loop_
_atom_site_label
_atom_site_type_symbol
_atom_site_fract_x
_atom_site_fract_y
_atom_site_fract_z
_atom_site_U_iso_or_equiv
_atom_site_adp_type
_atom_site_occupancy
_atom_site_symmetry_multiplicity
_atom_site_calc_flag
_atom_site_refinement_flags
_atom_site_disorder_assembly
_atom_site_disorder_group
Ni1 Ni 0.17951(7) 0.22336(7) 0.32763(5) 0.0308(3) Uani 1 1 d . . .
Ni2 Ni 0.32304(7) 0.23571(7) 0.17527(5) 0.0306(3) Uani 1 1 d . . .
S1 S 0.35519(14) 0.35579(14) 0.31152(11) 0.0323(4) Uani 1 1 d . . .
S2 S 0.12605(14) 0.16129(14) 0.17393(11) 0.0312(4) Uani 1 1 d . . .
N1 N 0.2498(5) 0.2993(5) 0.4642(4) 0.0355(12) Uani 1 1 d . . .
N2 N 0.0146(5) 0.0941(5) 0.3222(4) 0.0339(12) Uani 1 1 d . . .
N3 N 0.2703(5) 0.1202(5) 0.0524(3) 0.0310(11) Uani 1 1 d . . .
N4 N 0.5061(5) 0.3187(5) 0.1943(4) 0.0338(12) Uani 1 1 d . . .
C1 C 0.4772(6) 0.3522(6) 0.3912(4) 0.0327(14) Uani 1 1 d . . .
C2 C 0.5827(6) 0.3602(6) 0.3663(4) 0.0345(14) Uani 1 1 d . . .
C3 C 0.6843(6) 0.3687(6) 0.4337(5) 0.0384(15) Uani 1 1 d . . .
H3A H 0.7563 0.3746 0.4164 0.046 Uiso 1 1 calc R . .
C4 C 0.6828(6) 0.3686(6) 0.5255(5) 0.0401(15) Uani 1 1 d . . .
C5 C 0.5762(6) 0.3613(6) 0.5476(5) 0.0368(15) Uani 1 1 d . . .
H5A H 0.5732 0.3622 0.6097 0.044 Uiso 1 1 calc R . .
C6 C 0.4733(6) 0.3526(6) 0.4827(4) 0.0365(15) Uani 1 1 d . . .
C7 C 0.3680(6) 0.3461(6) 0.5164(5) 0.0352(14) Uani 1 1 d . . .
H7A H 0.3889 0.3798 0.5835 0.042 Uiso 1 1 calc R . .
C8 C 0.1626(6) 0.3061(6) 0.5161(5) 0.0417(16) Uani 1 1 d . . .
H8A H 0.1332 0.3585 0.4980 0.050 Uiso 1 1 calc R . .
H8B H 0.2105 0.3427 0.5858 0.050 Uiso 1 1 calc R . .
C9 C 0.0456(6) 0.1810(6) 0.4933(5) 0.0402(16) Uani 1 1 d . . .
H9A H 0.0761 0.1270 0.5055 0.048 Uiso 1 1 calc R . .
H9B H -0.0027 0.1869 0.5371 0.048 Uiso 1 1 calc R . .
C10 C -0.0445(6) 0.1254(7) 0.3927(5) 0.0437(17) Uani 1 1 d . . .
H10J H -0.0688 0.1826 0.3780 0.052 Uiso 1 1 calc R . .
H10K H -0.1246 0.0512 0.3860 0.052 Uiso 1 1 calc R . .
C11 C 0.7905(7) 0.3759(8) 0.5992(5) 0.0496(18) Uani 1 1 d . . .
C12 C 0.8435(11) 0.4838(13) 0.6864(7) 0.107(5) Uani 1 1 d . . .
H12A H 0.7731 0.4788 0.7095 0.161 Uiso 1 1 calc R . .
H12B H 0.8837 0.5573 0.6707 0.161 Uiso 1 1 calc R . .
H12C H 0.9087 0.4860 0.7362 0.161 Uiso 1 1 calc R . .
C13 C 0.8987(11) 0.3837(16) 0.5636(7) 0.126(6) Uani 1 1 d . . .
H13A H 0.9348 0.4543 0.5438 0.189 Uiso 1 1 calc R . .
H13B H 0.8651 0.3102 0.5088 0.189 Uiso 1 1 calc R . .
H13C H 0.9668 0.3916 0.6148 0.189 Uiso 1 1 calc R . .
C14 C 0.7339(12) 0.2663(13) 0.6302(11) 0.132(6) Uani 1 1 d . . .
H14A H 0.6634 0.2616 0.6530 0.197 Uiso 1 1 calc R . .
H14B H 0.8017 0.2744 0.6818 0.197 Uiso 1 1 calc R . .
H14C H 0.7003 0.1926 0.5757 0.197 Uiso 1 1 calc R . .
C15 C -0.0520(6) -0.0119(6) 0.2623(5) 0.0359(15) Uani 1 1 d . . .
H15A H -0.1317 -0.0642 0.2693 0.043 Uiso 1 1 calc R . .
C16 C 0.0641(5) 0.0052(6) 0.1407(4) 0.0324(14) Uani 1 1 d . . .
C17 C -0.0211(6) -0.0636(6) 0.1836(4) 0.0324(14) Uani 1 1 d . . .
C18 C -0.0829(6) -0.1887(6) 0.1475(5) 0.0382(15) Uani 1 1 d . . .
H18A H -0.1407 -0.2344 0.1761 0.046 Uiso 1 1 calc R . .
C19 C -0.0640(6) -0.2513(6) 0.0698(5) 0.0364(14) Uani 1 1 d . . .
C20 C 0.0238(6) -0.1792(6) 0.0330(5) 0.0363(15) Uani 1 1 d . . .
H20A H 0.0402 -0.2176 -0.0186 0.044 Uiso 1 1 calc R . .
C21 C 0.0892(6) -0.0537(6) 0.0674(4) 0.0308(13) Uani 1 1 d . . .
C22 C 0.1779(6) 0.0092(6) 0.0192(4) 0.0334(14) Uani 1 1 d . . .
H22A H 0.1653 -0.0374 -0.0429 0.040 Uiso 1 1 calc R . .
C23 C 0.3384(6) 0.1615(6) -0.0154(4) 0.0364(15) Uani 1 1 d . . .
H23A H 0.3184 0.2190 -0.0347 0.044 Uiso 1 1 calc R . .
H23B H 0.3059 0.0911 -0.0737 0.044 Uiso 1 1 calc R . .
C24 C 0.4836(6) 0.2222(6) 0.0285(5) 0.0396(16) Uani 1 1 d . . .
H24A H 0.5025 0.1657 0.0508 0.047 Uiso 1 1 calc R . .
H24B H 0.5231 0.2383 -0.0216 0.047 Uiso 1 1 calc R . .
C25 C 0.5457(6) 0.3381(7) 0.1105(5) 0.0429(17) Uani 1 1 d . . .
H25A H 0.6410 0.3781 0.1291 0.051 Uiso 1 1 calc R . .
H25B H 0.5214 0.3927 0.0901 0.051 Uiso 1 1 calc R . .
C26 C -0.1367(7) -0.3878(6) 0.0330(5) 0.0418(16) Uani 1 1 d . . .
C27 C -0.1074(8) -0.4308(8) 0.1137(6) 0.059(2) Uani 1 1 d . . .
H27A H -0.0144 -0.4000 0.1370 0.089 Uiso 1 1 calc R . .
H27B H -0.1563 -0.5194 0.0903 0.089 Uiso 1 1 calc R . .
H27C H -0.1325 -0.4008 0.1660 0.089 Uiso 1 1 calc R . .
C28 C -0.1016(9) -0.4368(7) -0.0508(6) 0.061(2) Uani 1 1 d . . .
H28A H -0.0086 -0.4063 -0.0296 0.091 Uiso 1 1 calc R . .
H28B H -0.1229 -0.4100 -0.1030 0.091 Uiso 1 1 calc R . .
H28C H -0.1507 -0.5254 -0.0732 0.091 Uiso 1 1 calc R . .
C29 C -0.2850(7) -0.4378(7) -0.0033(6) 0.058(2) Uani 1 1 d . . .
H29A H -0.3097 -0.4077 0.0492 0.087 Uiso 1 1 calc R . .
H29B H -0.3333 -0.5264 -0.0264 0.087 Uiso 1 1 calc R . .
H29C H -0.3050 -0.4106 -0.0556 0.087 Uiso 1 1 calc R . .
C30 C 0.5961(6) 0.3609(6) 0.2731(5) 0.0371(15) Uani 1 1 d . . .
H30A H 0.6819 0.3970 0.2712 0.045 Uiso 1 1 calc R . .
Cl1 Cl 0.3894(2) 0.30920(19) 0.75431(14) 0.0616(6) Uani 1 1 d D . .
O1A O 0.3873(6) 0.2802(7) 0.8368(4) 0.087(2) Uani 1 1 d D . .
O1B O 0.3421(13) 0.3866(10) 0.7526(7) 0.195(7) Uani 1 1 d D . .
O1C O 0.5141(6) 0.3646(9) 0.7512(5) 0.166(6) Uani 1 1 d D . .
O1D O 0.3048(6) 0.2072(5) 0.6720(4) 0.085(2) Uani 1 1 d D . .
Cl2 Cl 0.7901(2) 0.2163(2) 0.18813(16) 0.0635(6) Uani 1 1 d D . .
O2A O 0.6654(7) 0.1130(7) 0.1355(8) 0.179(6) Uani 1 1 d D . .
O2B O 0.8089(9) 0.2995(10) 0.1425(10) 0.197(6) Uani 1 1 d D . .
O2C O 0.8798(8) 0.1829(9) 0.1929(5) 0.148(5) Uani 1 1 d D . .
O2D O 0.7955(11) 0.2646(11) 0.2807(6) 0.176(5) Uani 1 1 d D . .
O100 O 0.2524(16) 0.0736(15) 0.3613(12) 0.108(5) Uiso 0.50 1 d PD . .
H100 H 0.2893 0.0565 0.3240 0.162 Uiso 0.50 1 d PR . .
C100 C 0.252(2) 0.030(2) 0.4383(15) 0.105(8) Uiso 0.50 1 d PD . .
H10A H 0.3326 0.0323 0.4638 0.157 Uiso 0.50 1 d PR . .
H10B H 0.1785 -0.0537 0.4156 0.157 Uiso 0.50 1 d PR . .
H10C H 0.2415 0.0806 0.4889 0.157 Uiso 0.50 1 d PR . .
O101 O 0.3593(12) 0.0697(11) 0.2467(9) 0.073(3) Uiso 0.50 1 d PD . .
N101 N 0.4462(14) -0.0473(13) 0.2389(10) 0.065(4) Uiso 0.50 1 d PD . .
C101 C 0.440(2) 0.043(2) 0.2708(19) 0.112(8) Uiso 0.50 1 d PD . .
H101 H 0.5131 0.1037 0.3253 0.134 Uiso 0.50 1 calc PR . .
C102 C 0.338(2) -0.146(2) 0.1595(15) 0.106(8) Uiso 0.50 1 d PD . .
H10D H 0.3568 -0.2091 0.1379 0.159 Uiso 0.50 1 calc PR . .
H10E H 0.3216 -0.1176 0.1072 0.159 Uiso 0.50 1 calc PR . .
H10F H 0.2612 -0.1792 0.1791 0.159 Uiso 0.50 1 calc PR . .
C103 C 0.562(3) -0.040(3) 0.288(2) 0.132(10) Uiso 0.50 1 d P . .
H10G H 0.5603 -0.1133 0.2553 0.198 Uiso 0.50 1 calc PR . .
H10H H 0.5667 -0.0340 0.3539 0.198 Uiso 0.50 1 calc PR . .
H10I H 0.6375 0.0310 0.2873 0.198 Uiso 0.50 1 calc PR . .

loop_
_atom_site_aniso_label
_atom_site_aniso_U_11
_atom_site_aniso_U_22
_atom_site_aniso_U_33
_atom_site_aniso_U_23
_atom_site_aniso_U_13
_atom_site_aniso_U_12
Ni1 0.0292(4) 0.0384(5) 0.0274(4) 0.0128(4) 0.0143(3) 0.0174(4)
Ni2 0.0301(4) 0.0388(5) 0.0262(4) 0.0151(4) 0.0140(3) 0.0174(4)
S1 0.0320(8) 0.0363(9) 0.0300(8) 0.0135(7) 0.0136(7) 0.0171(7)
S2 0.0301(8) 0.0404(9) 0.0283(8) 0.0158(7) 0.0132(6) 0.0195(7)
N1 0.034(3) 0.043(3) 0.031(3) 0.015(2) 0.017(2) 0.019(3)
N2 0.029(3) 0.045(3) 0.034(3) 0.016(3) 0.018(2) 0.021(3)
N3 0.033(3) 0.040(3) 0.025(3) 0.016(2) 0.011(2) 0.020(3)
N4 0.035(3) 0.040(3) 0.027(3) 0.015(2) 0.016(2) 0.017(2)
C1 0.029(3) 0.032(3) 0.029(3) 0.008(3) 0.008(3) 0.012(3)
C2 0.032(3) 0.038(4) 0.032(3) 0.010(3) 0.012(3) 0.018(3)
C3 0.036(3) 0.048(4) 0.033(4) 0.011(3) 0.017(3) 0.023(3)
C4 0.041(4) 0.046(4) 0.032(4) 0.011(3) 0.011(3) 0.024(3)
C5 0.041(4) 0.038(4) 0.027(3) 0.010(3) 0.012(3) 0.018(3)
C6 0.041(4) 0.036(4) 0.029(3) 0.012(3) 0.013(3) 0.018(3)
C7 0.039(4) 0.040(4) 0.027(3) 0.014(3) 0.016(3) 0.019(3)
C8 0.040(4) 0.052(4) 0.034(4) 0.013(3) 0.018(3) 0.023(3)
C9 0.037(3) 0.046(4) 0.036(4) 0.010(3) 0.022(3) 0.019(3)
C10 0.036(4) 0.051(4) 0.044(4) 0.014(3) 0.024(3) 0.019(3)
C11 0.049(4) 0.075(5) 0.037(4) 0.020(4) 0.012(3) 0.042(4)
C12 0.094(8) 0.178(13) 0.058(6) 0.005(7) -0.004(6) 0.104(9)
C13 0.107(8) 0.291(19) 0.058(6) 0.068(9) 0.039(6) 0.157(12)
C14 0.102(9) 0.151(12) 0.173(14) 0.117(12) 0.024(9) 0.073(9)
C15 0.032(3) 0.037(4) 0.038(4) 0.017(3) 0.014(3) 0.015(3)
C16 0.024(3) 0.041(4) 0.028(3) 0.014(3) 0.006(3) 0.014(3)
C17 0.030(3) 0.042(4) 0.025(3) 0.013(3) 0.013(3) 0.018(3)
C18 0.033(3) 0.048(4) 0.033(4) 0.020(3) 0.014(3) 0.017(3)
C19 0.037(3) 0.039(4) 0.032(3) 0.012(3) 0.011(3) 0.020(3)
C20 0.037(3) 0.054(4) 0.030(3) 0.021(3) 0.016(3) 0.029(3)
C21 0.030(3) 0.043(4) 0.024(3) 0.017(3) 0.013(3) 0.019(3)
C22 0.038(3) 0.045(4) 0.027(3) 0.018(3) 0.015(3) 0.025(3)
C23 0.037(3) 0.051(4) 0.028(3) 0.021(3) 0.021(3) 0.022(3)
C24 0.039(4) 0.055(4) 0.029(3) 0.020(3) 0.018(3) 0.023(3)
C25 0.036(3) 0.056(4) 0.035(4) 0.023(3) 0.019(3) 0.017(3)
C26 0.045(4) 0.040(4) 0.040(4) 0.016(3) 0.018(3) 0.019(3)
C27 0.068(5) 0.057(5) 0.071(6) 0.035(4) 0.032(4) 0.038(4)
C28 0.079(6) 0.044(4) 0.063(5) 0.018(4) 0.039(5) 0.029(4)
C29 0.048(4) 0.035(4) 0.066(5) 0.008(4) 0.008(4) 0.013(4)
C30 0.035(3) 0.042(4) 0.035(4) 0.014(3) 0.018(3) 0.019(3)
Cl1 0.0702(13) 0.0590(12) 0.0408(11) 0.0242(10) 0.0280(10) 0.0167(11)
O1A 0.084(4) 0.141(6) 0.062(4) 0.071(4) 0.043(4) 0.056(4)
O1B 0.41(2) 0.174(10) 0.090(7) 0.054(7) 0.064(9) 0.224(13)
O1C 0.072(5) 0.244(12) 0.054(5) 0.045(6) 0.030(4) -0.013(6)
O1D 0.084(5) 0.061(4) 0.081(5) 0.021(4) 0.016(4) 0.021(4)
Cl2 0.0686(13) 0.0786(15) 0.0706(14) 0.0339(12) 0.0333(11) 0.0523(12)
O2A 0.083(6) 0.138(9) 0.236(14) 0.101(9) -0.009(7) 0.007(6)
O2B 0.139(9) 0.175(11) 0.307(17) 0.186(12) 0.067(10) 0.065(8)
O2C 0.198(9) 0.275(12) 0.059(5) 0.018(6) 0.021(5) 0.216(10)
O2D 0.251(13) 0.239(13) 0.140(9) 0.046(9) 0.109(9) 0.197(12)

loop_
_atom_type_symbol
_atom_type_description
_atom_type_scat_dispersion_real
_atom_type_scat_dispersion_imag
_atom_type_scat_source
C C 0.0033 0.0016 'International Tables Vol C Tables 4.2.6.8 and 6.1.1.4'
H H 0.0000 0.0000 'International Tables Vol C Tables 4.2.6.8 and 6.1.1.4'
N N 0.0061 0.0033 'International Tables Vol C Tables 4.2.6.8 and 6.1.1.4'
S S 0.1246 0.1234 'International Tables Vol C Tables 4.2.6.8 and 6.1.1.4'
Ni Ni 0.3393 1.1124 'International Tables Vol C Tables 4.2.6.8 and 6.1.1.4'
O O 0.0106 0.0060 'International Tables Vol C Tables 4.2.6.8 and 6.1.1.4'
Cl Cl 0.1484 0.1585 'International Tables Vol C Tables 4.2.6.8 and 6.1.1.4'

loop_
_geom_angle_atom_site_label_1
_geom_angle_atom_site_label_2
_geom_angle_atom_site_label_3
_geom_angle
_geom_angle_site_symmetry_1
_geom_angle_site_symmetry_3
_geom_angle_publ_flag
N1 Ni1 N2 96.5(2) . . ?
N1 Ni1 S2 171.32(16) . . ?
N2 Ni1 S2 92.09(16) . . ?
N1 Ni1 S1 91.73(16) . . ?
N2 Ni1 S1 171.73(17) . . ?
S2 Ni1 S1 79.68(6) . . ?
N3 Ni2 N4 95.9(2) . . ?
N3 Ni2 S2 92.29(16) . . ?
N4 Ni2 S2 171.76(16) . . ?
N3 Ni2 S1 172.26(16) . . ?
N4 Ni2 S1 91.78(16) . . ?
S2 Ni2 S1 79.98(6) . . ?
C1 S1 Ni2 102.6(2) . . ?
C1 S1 Ni1 102.2(2) . . ?
Ni2 S1 Ni1 93.74(7) . . ?
C16 S2 Ni1 104.1(2) . . ?
C16 S2 Ni2 103.4(2) . . ?
Ni1 S2 Ni2 94.37(6) . . ?
C7 N1 C8 115.7(5) . . ?
C7 N1 Ni1 126.0(4) . . ?
C8 N1 Ni1 118.4(4) . . ?
C15 N2 C10 116.2(5) . . ?
C15 N2 Ni1 126.9(4) . . ?
C10 N2 Ni1 116.8(4) . . ?
C22 N3 C23 114.9(5) . . ?
C22 N3 Ni2 126.8(4) . . ?
C23 N3 Ni2 118.3(4) . . ?
C30 N4 C25 116.9(5) . . ?
C30 N4 Ni2 125.6(4) . . ?
C25 N4 Ni2 117.4(4) . . ?
C2 C1 C6 119.9(6) . . ?
C2 C1 S1 120.1(5) . . ?
C6 C1 S1 119.7(5) . . ?
C1 C2 C3 119.4(6) . . ?
C1 C2 C30 124.1(6) . . ?
C3 C2 C30 116.6(6) . . ?
C4 C3 C2 122.1(6) . . ?
C4 C3 H3A 119.0 . . ?
C2 C3 H3A 119.0 . . ?
C5 C4 C3 116.8(6) . . ?
C5 C4 C11 120.1(6) . . ?
C3 C4 C11 123.1(6) . . ?
C4 C5 C6 122.8(6) . . ?
C4 C5 H5A 118.6 . . ?
C6 C5 H5A 118.6 . . ?
C5 C6 C1 119.1(6) . . ?
C5 C6 C7 116.7(6) . . ?
C1 C6 C7 124.3(6) . . ?
N1 C7 C6 126.4(6) . . ?
N1 C7 H7A 116.8 . . ?
C6 C7 H7A 116.8 . . ?
N1 C8 C9 111.0(5) . . ?
N1 C8 H8A 109.4 . . ?
C9 C8 H8A 109.4 . . ?
N1 C8 H8B 109.4 . . ?
C9 C8 H8B 109.4 . . ?
H8A C8 H8B 108.0 . . ?
C10 C9 C8 113.8(6) . . ?
C10 C9 H9A 108.8 . . ?
C8 C9 H9A 108.8 . . ?
C10 C9 H9B 108.8 . . ?
C8 C9 H9B 108.8 . . ?
H9A C9 H9B 107.7 . . ?
C9 C10 N2 112.2(5) . . ?
C9 C10 H10J 109.2 . . ?
N2 C10 H10J 109.2 . . ?
C9 C10 H10K 109.2 . . ?
N2 C10 H10K 109.2 . . ?
H10J C10 H10K 107.9 . . ?
C12 C11 C13 109.4(9) . . ?
C12 C11 C4 108.7(7) . . ?
C13 C11 C4 113.2(6) . . ?
C12 C11 C14 106.1(10) . . ?
C13 C11 C14 109.9(10) . . ?
C4 C11 C14 109.3(7) . . ?
C11 C12 H12A 109.5 . . ?
C11 C12 H12B 109.5 . . ?
H12A C12 H12B 109.5 . . ?
C11 C12 H12C 109.5 . . ?
H12A C12 H12C 109.5 . . ?
H12B C12 H12C 109.5 . . ?
C11 C13 H13A 109.5 . . ?
C11 C13 H13B 109.5 . . ?
H13A C13 H13B 109.5 . . ?
C11 C13 H13C 109.5 . . ?
H13A C13 H13C 109.5 . . ?
H13B C13 H13C 109.5 . . ?
C11 C14 H14A 109.5 . . ?
C11 C14 H14B 109.5 . . ?
H14A C14 H14B 109.5 . . ?
C11 C14 H14C 109.5 . . ?
H14A C14 H14C 109.5 . . ?
H14B C14 H14C 109.5 . . ?
N2 C15 C17 127.4(6) . . ?
N2 C15 H15A 116.3 . . ?
C17 C15 H15A 116.3 . . ?
C21 C16 C17 119.1(6) . . ?
C21 C16 S2 121.0(5) . . ?
C17 C16 S2 119.7(5) . . ?
C18 C17 C16 118.9(6) . . ?
C18 C17 C15 117.0(5) . . ?
C16 C17 C15 124.1(6) . . ?
C17 C18 C19 123.0(6) . . ?
C17 C18 H18A 118.5 . . ?
C19 C18 H18A 118.5 . . ?
C20 C19 C18 115.5(6) . . ?
C20 C19 C26 124.4(6) . . ?
C18 C19 C26 120.1(6) . . ?
C19 C20 C21 123.6(6) . . ?
C19 C20 H20A 118.2 . . ?
C21 C20 H20A 118.2 . . ?
C20 C21 C16 119.7(5) . . ?
C20 C21 C22 116.6(5) . . ?
C16 C21 C22 123.6(6) . . ?
N3 C22 C21 126.8(6) . . ?
N3 C22 H22A 116.6 . . ?
C21 C22 H22A 116.6 . . ?
N3 C23 C24 111.9(5) . . ?
N3 C23 H23A 109.2 . . ?
C24 C23 H23A 109.2 . . ?
N3 C23 H23B 109.2 . . ?
C24 C23 H23B 109.2 . . ?
H23A C23 H23B 107.9 . . ?
C25 C24 C23 114.0(6) . . ?
C25 C24 H24A 108.7 . . ?
C23 C24 H24A 108.7 . . ?
C25 C24 H24B 108.7 . . ?
C23 C24 H24B 108.7 . . ?
H24A C24 H24B 107.6 . . ?
N4 C25 C24 112.0(5) . . ?
N4 C25 H25A 109.2 . . ?
C24 C25 H25A 109.2 . . ?
N4 C25 H25B 109.2 . . ?
C24 C25 H25B 109.2 . . ?
H25A C25 H25B 107.9 . . ?
C19 C26 C27 109.5(6) . . ?
C19 C26 C28 111.5(6) . . ?
C27 C26 C28 110.3(6) . . ?
C19 C26 C29 108.7(6) . . ?
C27 C26 C29 108.8(6) . . ?
C28 C26 C29 108.1(6) . . ?
C26 C27 H27A 109.5 . . ?
C26 C27 H27B 109.5 . . ?
H27A C27 H27B 109.5 . . ?
C26 C27 H27C 109.5 . . ?
H27A C27 H27C 109.5 . . ?
H27B C27 H27C 109.5 . . ?
C26 C28 H28A 109.5 . . ?
C26 C28 H28B 109.5 . . ?
H28A C28 H28B 109.5 . . ?
C26 C28 H28C 109.5 . . ?
H28A C28 H28C 109.5 . . ?
H28B C28 H28C 109.5 . . ?
C26 C29 H29A 109.5 . . ?
C26 C29 H29B 109.5 . . ?
H29A C29 H29B 109.5 . . ?
C26 C29 H29C 109.5 . . ?
H29A C29 H29C 109.5 . . ?
H29B C29 H29C 109.5 . . ?
N4 C30 C2 127.3(6) . . ?
N4 C30 H30A 116.3 . . ?
C2 C30 H30A 116.3 . . ?
O1C Cl1 O1A 110.4(4) . . ?
O1C Cl1 O1D 110.7(4) . . ?
O1A Cl1 O1D 111.5(4) . . ?
O1C Cl1 O1B 109.9(6) . . ?
O1A Cl1 O1B 109.5(5) . . ?
O1D Cl1 O1B 104.7(6) . . ?
O2C Cl2 O2B 113.2(6) . . ?
O2C Cl2 O2D 108.4(5) . . ?
O2B Cl2 O2D 109.6(8) . . ?
O2C Cl2 O2A 109.1(5) . . ?
O2B Cl2 O2A 107.0(6) . . ?
O2D Cl2 O2A 109.5(6) . . ?
C100 O100 H100 115.9 . . ?
O100 C100 H10A 111.9 . . ?
O100 C100 H10B 108.6 . . ?
H10A C100 H10B 109.5 . . ?
O100 C100 H10C 107.9 . . ?
H10A C100 H10C 109.5 . . ?
H10B C100 H10C 109.5 . . ?
C101 N101 C102 117(2) . . ?
C101 N101 C103 115(2) . . ?
C102 N101 C103 128(2) . . ?
N101 C101 O101 133(2) . . ?
N101 C101 H101 113.4 . . ?
O101 C101 H101 113.4 . . ?
N101 C102 H10D 109.5 . . ?
N101 C102 H10E 109.5 . . ?
H10D C102 H10E 109.5 . . ?
N101 C102 H10F 109.5 . . ?
H10D C102 H10F 109.5 . . ?
H10E C102 H10F 109.5 . . ?
N101 C103 H10G 109.5 . . ?
N101 C103 H10H 109.5 . . ?
H10G C103 H10H 109.5 . . ?
N101 C103 H10I 109.5 . . ?
H10G C103 H10I 109.5 . . ?
H10H C103 H10I 109.5 . . ?

loop_
_geom_bond_atom_site_label_1
_geom_bond_atom_site_label_2
_geom_bond_distance
_geom_bond_site_symmetry_2
_geom_bond_publ_flag
Ni1 N1 1.917(5) . ?
Ni1 N2 1.937(5) . ?
Ni1 S2 2.1565(18) . ?
Ni1 S1 2.1754(17) . ?
Ni2 N3 1.908(5) . ?
Ni2 N4 1.930(5) . ?
Ni2 S2 2.1574(17) . ?
Ni2 S1 2.1607(18) . ?
S1 C1 1.774(6) . ?
S2 C16 1.757(7) . ?
N1 C7 1.286(8) . ?
N1 C8 1.476(8) . ?
N2 C15 1.256(8) . ?
N2 C10 1.499(8) . ?
N3 C22 1.280(8) . ?
N3 C23 1.491(7) . ?
N4 C30 1.270(8) . ?
N4 C25 1.482(8) . ?
C1 C2 1.390(8) . ?
C1 C6 1.401(9) . ?
C2 C3 1.404(9) . ?
C2 C30 1.460(9) . ?
C3 C4 1.401(9) . ?
C3 H3A 0.9500 . ?
C4 C5 1.388(9) . ?
C4 C11 1.518(9) . ?
C5 C6 1.395(9) . ?
C5 H5A 0.9500 . ?
C6 C7 1.462(9) . ?
C7 H7A 0.9500 . ?
C8 C9 1.521(9) . ?
C8 H8A 0.9900 . ?
C8 H8B 0.9900 . ?
C9 C10 1.492(9) . ?
C9 H9A 0.9900 . ?
C9 H9B 0.9900 . ?
C10 H10J 0.9900 . ?
C10 H10K 0.9900 . ?
C11 C12 1.491(13) . ?
C11 C13 1.506(11) . ?
C11 C14 1.524(14) . ?
C12 H12A 0.9800 . ?
C12 H12B 0.9800 . ?
C12 H12C 0.9800 . ?
C13 H13A 0.9800 . ?
C13 H13B 0.9800 . ?
C13 H13C 0.9800 . ?
C14 H14A 0.9800 . ?
C14 H14B 0.9800 . ?
C14 H14C 0.9800 . ?
C15 C17 1.454(9) . ?
C15 H15A 0.9500 . ?
C16 C21 1.391(9) . ?
C16 C17 1.417(8) . ?
C17 C18 1.387(9) . ?
C18 C19 1.417(9) . ?
C18 H18A 0.9500 . ?
C19 C20 1.383(9) . ?
C19 C26 1.511(9) . ?
C20 C21 1.388(9) . ?
C20 H20A 0.9500 . ?
C21 C22 1.471(8) . ?
C22 H22A 0.9500 . ?
C23 C24 1.513(9) . ?
C23 H23A 0.9900 . ?
C23 H23B 0.9900 . ?
C24 C25 1.493(10) . ?
C24 H24A 0.9900 . ?
C24 H24B 0.9900 . ?
C25 H25A 0.9900 . ?
C25 H25B 0.9900 . ?
C26 C27 1.515(10) . ?
C26 C28 1.533(10) . ?
C26 C29 1.561(10) . ?
C27 H27A 0.9800 . ?
C27 H27B 0.9800 . ?
C27 H27C 0.9800 . ?
C28 H28A 0.9800 . ?
C28 H28B 0.9800 . ?
C28 H28C 0.9800 . ?
C29 H29A 0.9800 . ?
C29 H29B 0.9800 . ?
C29 H29C 0.9800 . ?
C30 H30A 0.9500 . ?
Cl1 O1C 1.383(6) . ?
Cl1 O1A 1.392(5) . ?
Cl1 O1D 1.397(5) . ?
Cl1 O1B 1.405(7) . ?
Cl2 O2C 1.370(5) . ?
Cl2 O2B 1.387(7) . ?
Cl2 O2D 1.389(7) . ?
Cl2 O2A 1.413(6) . ?
O100 C100 1.419(10) . ?
O100 H100 0.8500 . ?
C100 H10A 0.9800 . ?
C100 H10B 0.9800 . ?
C100 H10C 0.9799 . ?
O101 C101 1.233(16) . ?
N101 C101 1.233(16) . ?
N101 C102 1.428(13) . ?
N101 C103 1.43(3) . ?
C101 H101 0.9500 . ?
C102 H10D 0.9800 . ?
C102 H10E 0.9800 . ?
C102 H10F 0.9800 . ?
C103 H10G 0.9800 . ?
C103 H10H 0.9800 . ?
C103 H10I 0.9800 . ?

loop_
_geom_torsion_atom_site_label_1
_geom_torsion_atom_site_label_2
_geom_torsion_atom_site_label_3
_geom_torsion_atom_site_label_4
_geom_torsion
_geom_torsion_site_symmetry_1
_geom_torsion_site_symmetry_2
_geom_torsion_site_symmetry_3
_geom_torsion_site_symmetry_4
_geom_torsion_publ_flag
N4 Ni2 S1 C1 -50.5(3) . . . . ?
S2 Ni2 S1 C1 129.4(2) . . . . ?
N4 Ni2 S1 Ni1 -153.91(17) . . . . ?
S2 Ni2 S1 Ni1 26.00(6) . . . . ?
N1 Ni1 S1 C1 51.5(3) . . . . ?
S2 Ni1 S1 C1 -129.8(2) . . . . ?
N1 Ni1 S1 Ni2 155.20(17) . . . . ?
S2 Ni1 S1 Ni2 -26.04(6) . . . . ?
N2 Ni1 S2 C16 -48.1(3) . . . . ?
S1 Ni1 S2 C16 131.2(2) . . . . ?
N2 Ni1 S2 Ni2 -153.13(17) . . . . ?
S1 Ni1 S2 Ni2 26.10(7) . . . . ?
N3 Ni2 S2 C16 48.7(3) . . . . ?
S1 Ni2 S2 C16 -131.9(2) . . . . ?
N3 Ni2 S2 Ni1 154.33(16) . . . . ?
S1 Ni2 S2 Ni1 -26.27(7) . . . . ?
N2 Ni1 N1 C7 141.1(6) . . . . ?
S1 Ni1 N1 C7 -38.3(6) . . . . ?
N2 Ni1 N1 C8 -38.9(5) . . . . ?
S1 Ni1 N1 C8 141.7(5) . . . . ?
N1 Ni1 N2 C15 -146.9(6) . . . . ?
S2 Ni1 N2 C15 34.3(6) . . . . ?
N1 Ni1 N2 C10 37.5(5) . . . . ?
S2 Ni1 N2 C10 -141.4(5) . . . . ?
N4 Ni2 N3 C22 143.6(5) . . . . ?
S2 Ni2 N3 C22 -36.4(5) . . . . ?
N4 Ni2 N3 C23 -38.9(5) . . . . ?
S2 Ni2 N3 C23 141.1(4) . . . . ?
N3 Ni2 N4 C30 -142.2(6) . . . . ?
S1 Ni2 N4 C30 38.4(6) . . . . ?
N3 Ni2 N4 C25 39.7(5) . . . . ?
S1 Ni2 N4 C25 -139.8(5) . . . . ?
Ni2 S1 C1 C2 44.4(5) . . . . ?
Ni1 S1 C1 C2 141.1(5) . . . . ?
Ni2 S1 C1 C6 -141.6(5) . . . . ?
Ni1 S1 C1 C6 -44.9(5) . . . . ?
C6 C1 C2 C3 0.0(10) . . . . ?
S1 C1 C2 C3 174.1(5) . . . . ?
C6 C1 C2 C30 -179.8(6) . . . . ?
S1 C1 C2 C30 -5.7(9) . . . . ?
C1 C2 C3 C4 0.4(10) . . . . ?
C30 C2 C3 C4 -179.8(6) . . . . ?
C2 C3 C4 C5 -0.8(10) . . . . ?
C2 C3 C4 C11 179.1(7) . . . . ?
C3 C4 C5 C6 0.8(10) . . . . ?
C11 C4 C5 C6 -179.0(7) . . . . ?
C4 C5 C6 C1 -0.5(10) . . . . ?
C4 C5 C6 C7 -179.7(6) . . . . ?
C2 C1 C6 C5 0.0(10) . . . . ?
S1 C1 C6 C5 -174.0(5) . . . . ?
C2 C1 C6 C7 179.2(6) . . . . ?
S1 C1 C6 C7 5.1(9) . . . . ?
C8 N1 C7 C6 -179.1(6) . . . . ?
Ni1 N1 C7 C6 0.9(10) . . . . ?
C5 C6 C7 N1 -155.3(7) . . . . ?
C1 C6 C7 N1 25.5(11) . . . . ?
C7 N1 C8 C9 -124.4(6) . . . . ?
Ni1 N1 C8 C9 55.6(7) . . . . ?
N1 C8 C9 C10 -68.0(8) . . . . ?
C8 C9 C10 N2 68.1(8) . . . . ?
C15 N2 C10 C9 129.1(6) . . . . ?
Ni1 N2 C10 C9 -54.7(7) . . . . ?
C5 C4 C11 C12 -58.0(10) . . . . ?
C3 C4 C11 C12 122.1(9) . . . . ?
C5 C4 C11 C13 -179.8(9) . . . . ?
C3 C4 C11 C13 0.3(12) . . . . ?
C5 C4 C11 C14 57.4(11) . . . . ?
C3 C4 C11 C14 -122.5(10) . . . . ?
C10 N2 C15 C17 176.5(6) . . . . ?
Ni1 N2 C15 C17 0.8(10) . . . . ?
Ni1 S2 C16 C21 -141.5(5) . . . . ?
Ni2 S2 C16 C21 -43.4(5) . . . . ?
Ni1 S2 C16 C17 43.6(5) . . . . ?
Ni2 S2 C16 C17 141.8(4) . . . . ?
C21 C16 C17 C18 -3.7(9) . . . . ?
S2 C16 C17 C18 171.2(5) . . . . ?
C21 C16 C17 C15 178.3(6) . . . . ?
S2 C16 C17 C15 -6.7(9) . . . . ?
N2 C15 C17 C18 158.7(6) . . . . ?
N2 C15 C17 C16 -23.4(11) . . . . ?
C16 C17 C18 C19 0.7(9) . . . . ?
C15 C17 C18 C19 178.7(6) . . . . ?
C17 C18 C19 C20 1.6(9) . . . . ?
C17 C18 C19 C26 -178.8(6) . . . . ?
C18 C19 C20 C21 -0.8(9) . . . . ?
C26 C19 C20 C21 179.6(6) . . . . ?
C19 C20 C21 C16 -2.2(9) . . . . ?
C19 C20 C21 C22 -179.2(6) . . . . ?
C17 C16 C21 C20 4.5(9) . . . . ?
S2 C16 C21 C20 -170.4(5) . . . . ?
C17 C16 C21 C22 -178.8(5) . . . . ?
S2 C16 C21 C22 6.3(8) . . . . ?
C23 N3 C22 C21 -175.8(6) . . . . ?
Ni2 N3 C22 C21 1.7(9) . . . . ?
C20 C21 C22 N3 -160.7(6) . . . . ?
C16 C21 C22 N3 22.4(10) . . . . ?
C22 N3 C23 C24 -127.9(6) . . . . ?
Ni2 N3 C23 C24 54.3(7) . . . . ?
N3 C23 C24 C25 -65.7(8) . . . . ?
C30 N4 C25 C24 125.3(6) . . . . ?
Ni2 N4 C25 C24 -56.4(7) . . . . ?
C23 C24 C25 N4 67.1(8) . . . . ?
C20 C19 C26 C27 122.0(7) . . . . ?
C18 C19 C26 C27 -57.5(8) . . . . ?
C20 C19 C26 C28 -0.3(10) . . . . ?
C18 C19 C26 C28 -179.8(6) . . . . ?
C20 C19 C26 C29 -119.3(7) . . . . ?
C18 C19 C26 C29 61.2(8) . . . . ?
C25 N4 C30 C2 175.9(6) . . . . ?
Ni2 N4 C30 C2 -2.3(10) . . . . ?
C1 C2 C30 N4 -23.6(11) . . . . ?
C3 C2 C30 N4 156.6(7) . . . . ?
C102 N101 C101 O101 -3(4) . . . . ?
C103 N101 C101 O101 178(3) . . . . ?
